data_7223792
loop_
_publ_author_name
'Slabbert, C.'
'Rademeyer, M.'

_publ_section_title
;
 Structures and trends of one-dimensional halide-bridged polymers of
 five-coordinate cadmium(ii) and mercury(ii) with benzopyridine and
 -pyrazine-type N-donor ligands
;
_journal_issue 47
_journal_name_full CrystEngComm
_journal_page_first 9070
_journal_paper_doi 10.1039/C5CE01333J
_journal_volume 17
_journal_year 2015
_chemical_formula_sum 'C12 H8 Cl2 Hg N2'
_chemical_formula_weight 451.69
_chemical_name_systematic
;
catena-(bis(m2-chloro)-(phenazine)-mercury)
;
_space_group_crystal_system triclinic
_space_group_IT_number 2
_space_group_name_Hall '-P 1'
_space_group_name_H-M_alt 'P -1'
_symmetry_space_group_name_Hall '-P 1'
_symmetry_space_group_name_H-M 'P -1'
_atom_sites_solution_hydrogens geom
_audit_creation_method SHELXL-2013
_audit_update_record
;
2015-06-26 deposited with the CCDC.
2015-10-19 downloaded from the CCDC.
;
_cell_angle_alpha 64.986(2)
_cell_angle_beta 80.681(2)
_cell_angle_gamma 82.477(2)
_cell_formula_units_Z 2
_cell_length_a 7.7038(2)
_cell_length_b 9.0194(2)
_cell_length_c 9.5803(3)
_cell_measurement_reflns_used 4644
_cell_measurement_temperature 180(2)
_cell_measurement_theta_max 30.03
_cell_measurement_theta_min 1.00
_cell_volume 593.82(3)
_computing_cell_refinement 'HKL Scalepack (Otwinowski & Minor 1997)'
_computing_data_collection 'Collect (Nonius B.V. 1998)'
_computing_data_reduction
;
 HKL Denzo and Scalepack (Otwinowski & Minor 1997)
;
_computing_molecular_graphics
;
 ORTEP-3 for Windows (Farrugia, 1997), 
 Mercury (Macrae <i>et al</i>., 2008)
;
_computing_publication_material 'SHELXL-2014, PLATON (Spek, 2009)'
_computing_structure_refinement 'SHELXTL, SHELXL-2014/7 (Sheldrick, 2015)'
_computing_structure_solution 'SIR-92 (Altomare et al. 1994)'
_diffrn_ambient_temperature 180(2)
_diffrn_measured_fraction_theta_full 0.998
_diffrn_measured_fraction_theta_max 0.990
_diffrn_measurement_device_type 'Nonius Kappa CCD'
_diffrn_measurement_method 'Thin slice \w and \f scans'
_diffrn_radiation_source 'fine-focus sealed tube'
_diffrn_radiation_type MoK\a
_diffrn_radiation_wavelength 0.7107
_diffrn_reflns_av_R_equivalents 0.0513
_diffrn_reflns_av_unetI/netI 0.0675
_diffrn_reflns_laue_measured_fraction_full 0.998
_diffrn_reflns_laue_measured_fraction_max 0.990
_diffrn_reflns_limit_h_max 10
_diffrn_reflns_limit_h_min -10
_diffrn_reflns_limit_k_max 12
_diffrn_reflns_limit_k_min -12
_diffrn_reflns_limit_l_max 13
_diffrn_reflns_limit_l_min -13
_diffrn_reflns_number 8491
_diffrn_reflns_point_group_measured_fraction_full 0.998
_diffrn_reflns_point_group_measured_fraction_max 0.990
_diffrn_reflns_theta_full 25.241
_diffrn_reflns_theta_max 29.980
_diffrn_reflns_theta_min 3.361
_exptl_absorpt_coefficient_mu 13.384
_exptl_absorpt_correction_T_max 0.908
_exptl_absorpt_correction_T_min 0.689
_exptl_absorpt_correction_type multi-scan
_exptl_absorpt_process_details
;
multi-scan from symmetry-related measurements 
 Sortav (Blessing 1995)
;
_exptl_crystal_colour yellow
_exptl_crystal_density_diffrn 2.526
_exptl_crystal_description block
_exptl_crystal_F_000 416
_exptl_crystal_size_max 0.23
_exptl_crystal_size_mid 0.12
_exptl_crystal_size_min 0.02
_refine_diff_density_max 3.456
_refine_diff_density_min -1.316
_refine_diff_density_rms 0.153
_refine_ls_extinction_method none
_refine_ls_goodness_of_fit_ref 0.943
_refine_ls_hydrogen_treatment constr
_refine_ls_matrix_type full
_refine_ls_number_parameters 154
_refine_ls_number_reflns 3431
_refine_ls_number_restraints 0
_refine_ls_restrained_S_all 0.943
_refine_ls_R_factor_all 0.0441
_refine_ls_R_factor_gt 0.0296
_refine_ls_shift/su_max 0.001
_refine_ls_shift/su_mean 0.000
_refine_ls_structure_factor_coef Fsqd
_refine_ls_weighting_details
;
 w=1/[\s^2^(Fo^2^)+(0.0162P)^2^]
 where P=(Fo^2^+2Fc^2^)/3
;
_refine_ls_weighting_scheme calc
_refine_ls_wR_factor_gt 0.0571
_refine_ls_wR_factor_ref 0.0587
_reflns_Friedel_coverage 0.000
_reflns_number_gt 2615
_reflns_number_total 3431
_reflns_threshold_expression 'I > 2\s(I)'
_cod_data_source_file c5ce01333j2.cif
_cod_data_source_block shelx
_cod_depositor_comments
;

2018-03-14
Z value and formula fixed to values more according to usual
chemical conventions.                 miguel
;
_cod_original_formula_sum 'C24 H16 Cl4 Hg2 N4'
_cod_original_formula_weight 903.39
_cod_original_formula_moiety 'C24 H16 Cl4 Hg2 N4'
_cod_original_formula_units_Z 1
_cod_database_code 7223792
_shelx_space_group_comment
;
The symmetry employed for this shelxl refinement is uniquely defined
by the following loop, which should always be used as a source of
symmetry information in preference to the above space-group names.
They are only intended as comments.
;
_shelxl_version_number 2013-2

loop_
_space_group_symop_operation_xyz
'x, y, z'
'-x, -y, -z'

loop_
_atom_site_label
_atom_site_type_symbol
_atom_site_fract_x
_atom_site_fract_y
_atom_site_fract_z
_atom_site_U_iso_or_equiv
_atom_site_adp_type
_atom_site_occupancy
_atom_site_site_symmetry_order
_atom_site_calc_flag
_atom_site_refinement_flags_posn
_atom_site_refinement_flags_adp
C1 C 0.7059(5) 0.9715(5) 0.3836(4) 0.0238(9) Uani 1 1 d . .
C2 C 0.7418(5) 1.1281(6) 0.3767(5) 0.0244(9) Uani 1 1 d . .
C3 C 0.7276(5) 1.2694(6) 0.2373(5) 0.0297(10) Uani 1 1 d . .
H3 H 0.7523 1.3701 0.2317 0.036 Uiso 1 1 calc R U
C4 C 0.6782(6) 1.2606(6) 0.1111(5) 0.0324(10) Uani 1 1 d . .
H4 H 0.6695 1.3549 0.0201 0.039 Uiso 1 1 calc R U
C5 C 0.6401(5) 1.1078(6) 0.1181(5) 0.0307(10) Uani 1 1 d . .
H5 H 0.6048 1.1032 0.0317 0.037 Uiso 1 1 calc R U
C6 C 0.6542(5) 0.9682(6) 0.2490(5) 0.0270(9) Uani 1 1 d . .
H6 H 0.6299 0.8691 0.2507 0.032 Uiso 1 1 calc R U
C7 C 0.7632(5) 0.8462(5) 0.6390(5) 0.0239(9) Uani 1 1 d . .
C8 C 0.7973(5) 1.0048(5) 0.6301(4) 0.0238(9) Uani 1 1 d . .
C9 C 0.8440(5) 1.0109(6) 0.7650(5) 0.0293(10) Uani 1 1 d . .
H9 H 0.8665 1.1112 0.7618 0.035 Uiso 1 1 calc R U
C10 C 0.8567(5) 0.8749(6) 0.8975(5) 0.0304(10) Uani 1 1 d . .
H10 H 0.8887 0.8821 0.9839 0.037 Uiso 1 1 calc R U
C11 C 0.8213(5) 0.7203(6) 0.9056(5) 0.0325(10) Uani 1 1 d . .
H11 H 0.8286 0.6272 0.9979 0.039 Uiso 1 1 calc R U
C12 C 0.7769(5) 0.7075(6) 0.7798(5) 0.0300(10) Uani 1 1 d . .
H12 H 0.7552 0.6054 0.7868 0.036 Uiso 1 1 calc R U
N1 N 0.7199(4) 0.8343(4) 0.5133(4) 0.0233(7) Uani 1 1 d . .
N2 N 0.7869(4) 1.1418(5) 0.5008(4) 0.0277(8) Uani 1 1 d . .
Hg1 Hg 0.74175(2) 0.54826(2) 0.50538(2) 0.03531(7) Uani 1 1 d . .
Cl1 Cl 0.53786(13) 0.40355(14) 0.71246(11) 0.0305(2) Uani 1 1 d . .
Cl2 Cl 0.95867(12) 0.60621(14) 0.29211(11) 0.0295(2) Uani 1 1 d . .

loop_
_atom_site_aniso_label
_atom_site_aniso_U_11
_atom_site_aniso_U_22
_atom_site_aniso_U_33
_atom_site_aniso_U_23
_atom_site_aniso_U_13
_atom_site_aniso_U_12
C1 0.0232(19) 0.025(3) 0.023(2) -0.0099(18) -0.0039(15) 0.0011(17)
C2 0.026(2) 0.024(3) 0.026(2) -0.0141(19) -0.0010(16) -0.0018(17)
C3 0.039(2) 0.019(3) 0.030(2) -0.0082(19) -0.0017(18) -0.0041(19)
C4 0.044(3) 0.024(3) 0.025(2) -0.0049(19) -0.0071(18) -0.002(2)
C5 0.038(2) 0.032(3) 0.025(2) -0.014(2) -0.0091(18) 0.002(2)
C6 0.031(2) 0.025(3) 0.029(2) -0.014(2) -0.0072(17) -0.0016(18)
C7 0.025(2) 0.025(3) 0.024(2) -0.0117(18) -0.0025(15) -0.0022(17)
C8 0.025(2) 0.023(3) 0.023(2) -0.0090(18) -0.0023(16) -0.0026(17)
C9 0.039(2) 0.020(3) 0.031(2) -0.012(2) -0.0049(18) -0.0033(19)
C10 0.035(2) 0.036(3) 0.025(2) -0.018(2) -0.0034(17) -0.003(2)
C11 0.043(3) 0.027(3) 0.025(2) -0.007(2) -0.0044(19) -0.006(2)
C12 0.041(2) 0.022(3) 0.026(2) -0.0085(19) -0.0053(18) -0.001(2)
N1 0.0292(17) 0.017(2) 0.0258(18) -0.0092(15) -0.0043(13) -0.0043(15)
N2 0.0315(18) 0.029(2) 0.0245(18) -0.0129(17) -0.0037(14) -0.0005(16)
Hg1 0.03387(10) 0.04202(13) 0.02711(10) -0.00960(8) -0.00516(7) -0.00701(8)
Cl1 0.0327(5) 0.0305(7) 0.0282(5) -0.0100(5) -0.0061(4) -0.0064(5)
Cl2 0.0308(5) 0.0307(7) 0.0262(5) -0.0099(5) -0.0060(4) -0.0028(4)

loop_
_atom_type_symbol
_atom_type_description
_atom_type_scat_dispersion_real
_atom_type_scat_dispersion_imag
_atom_type_scat_source
C C 0.0033 0.0016 'International Tables Vol C Tables 4.2.6.8 and 6.1.1.4'
H H 0.0000 0.0000 'International Tables Vol C Tables 4.2.6.8 and 6.1.1.4'
N N 0.0061 0.0033 'International Tables Vol C Tables 4.2.6.8 and 6.1.1.4'
Hg Hg -2.3894 9.2266 'International Tables Vol C Tables 4.2.6.8 and 6.1.1.4'
Cl Cl 0.1484 0.1585 'International Tables Vol C Tables 4.2.6.8 and 6.1.1.4'

loop_
_geom_angle_atom_site_label_1
_geom_angle_atom_site_label_2
_geom_angle_atom_site_label_3
_geom_angle
N1 C1 C6 121.2(4)
N1 C1 C2 120.8(3)
C6 C1 C2 118.0(4)
N2 C2 C3 119.5(4)
N2 C2 C1 121.4(4)
C3 C2 C1 119.1(4)
C4 C3 C2 121.1(4)
C4 C3 H3 119.5
C2 C3 H3 119.5
C3 C4 C5 120.1(4)
C3 C4 H4 120.0
C5 C4 H4 120.0
C6 C5 C4 121.0(4)
C6 C5 H5 119.5
C4 C5 H5 119.5
C5 C6 C1 120.8(4)
C5 C6 H6 119.6
C1 C6 H6 119.6
N1 C7 C12 121.4(4)
N1 C7 C8 119.8(4)
C12 C7 C8 118.7(4)
N2 C8 C9 119.9(4)
N2 C8 C7 122.3(3)
C9 C8 C7 117.8(4)
C10 C9 C8 121.6(4)
C10 C9 H9 119.2
C8 C9 H9 119.2
C9 C10 C11 120.2(4)
C9 C10 H10 119.9
C11 C10 H10 119.9
C12 C11 C10 120.5(4)
C12 C11 H11 119.7
C10 C11 H11 119.7
C11 C12 C7 121.1(4)
C11 C12 H12 119.4
C7 C12 H12 119.4
C1 N1 C7 118.5(4)
C1 N1 Hg1 120.6(2)
C7 N1 Hg1 119.2(3)
C8 N2 C2 117.2(4)
Cl1 Hg1 Cl2 160.23(4)
Cl1 Hg1 N1 103.42(8)
Cl2 Hg1 N1 96.35(8)

loop_
_geom_bond_atom_site_label_1
_geom_bond_atom_site_label_2
_geom_bond_distance
C1 N1 1.340(5)
C1 C6 1.423(5)
C1 C2 1.447(6)
C2 N2 1.348(5)
C2 C3 1.411(6)
C3 C4 1.361(6)
C3 H3 0.9300
C4 C5 1.418(6)
C4 H4 0.9300
C5 C6 1.358(6)
C5 H5 0.9300
C6 H6 0.9300
C7 N1 1.350(5)
C7 C12 1.407(6)
C7 C8 1.453(6)
C8 N2 1.334(5)
C8 C9 1.421(5)
C9 C10 1.348(6)
C9 H9 0.9300
C10 C11 1.424(6)
C10 H10 0.9300
C11 C12 1.358(6)
C11 H11 0.9300
C12 H12 0.9300
N1 Hg1 2.596(3)
Hg1 Cl1 2.3333(10)
Hg1 Cl2 2.3368(10)

loop_
_geom_hbond_atom_site_label_D
_geom_hbond_atom_site_label_H
_geom_hbond_atom_site_label_A
_geom_hbond_distance_DH
_geom_hbond_distance_HA
_geom_hbond_distance_DA
_geom_hbond_angle_DHA
_geom_hbond_site_symmetry_A
C9 H9 Cl2 0.93 2.85 3.747(5) 161.8 2_776
C12 H12 Cl2 0.93 2.94 3.509(4) 120.8 2_766
C3 H3 Cl1 0.93 2.96 3.524(4) 120.0 2_676
C6 H6 Cl1 0.93 2.79 3.693(4) 163.8 2_666
C3 H3 Cl1 0.93 2.96 3.524(4) 120.0 2_676
C6 H6 Cl1 0.93 2.79 3.693(4) 163.8 2_666
C9 H9 Cl2 0.93 2.85 3.747(5) 161.8 2_776
C12 H12 Cl2 0.93 2.94 3.509(4) 120.8 2_766

loop_
_geom_torsion_atom_site_label_1
_geom_torsion_atom_site_label_2
_geom_torsion_atom_site_label_3
_geom_torsion_atom_site_label_4
_geom_torsion
N1 C1 C2 N2 -1.4(6)
C6 C1 C2 N2 178.2(3)
N1 C1 C2 C3 179.3(4)
C6 C1 C2 C3 -1.1(6)
N2 C2 C3 C4 -178.4(4)
C1 C2 C3 C4 1.0(6)
C2 C3 C4 C5 0.0(6)
C3 C4 C5 C6 -0.9(7)
C4 C5 C6 C1 0.7(6)
N1 C1 C6 C5 179.9(4)
C2 C1 C6 C5 0.3(6)
N1 C7 C8 N2 0.2(6)
C12 C7 C8 N2 -180.0(4)
N1 C7 C8 C9 -179.4(3)
C12 C7 C8 C9 0.4(6)
N2 C8 C9 C10 -179.7(4)
C7 C8 C9 C10 0.0(6)
C8 C9 C10 C11 -0.6(6)
C9 C10 C11 C12 0.9(7)
C10 C11 C12 C7 -0.6(6)
N1 C7 C12 C11 179.7(4)
C8 C7 C12 C11 -0.1(6)
C6 C1 N1 C7 -177.6(3)
C2 C1 N1 C7 2.0(5)
C6 C1 N1 Hg1 17.5(5)
C2 C1 N1 Hg1 -162.9(3)
C12 C7 N1 C1 178.8(4)
C8 C7 N1 C1 -1.4(5)
C12 C7 N1 Hg1 -16.1(5)
C8 C7 N1 Hg1 163.7(3)
C9 C8 N2 C2 -180.0(4)
C7 C8 N2 C2 0.4(5)
C3 C2 N2 C8 179.5(4)
C1 C2 N2 C8 0.2(5)
